data_4327639
loop_
_publ_author_name
'David W. Blakesley'
'Sonha C. Payne'
'Karl S. Hagen'

_publ_contact_author_address
;
Emory University
Department of Chemistry
X-ray Crystallography Center
Atlanta GA  30322
USA
;
_publ_contact_author_email chemksh@emory.edu
_publ_contact_author_fax 404-727-6586
_publ_contact_author_name 'Karl S. Hagen'
_publ_contact_author_phone 404-727-6556
_publ_section_title
;
 Spin-State Variation in Solid State and Solution of Mononuclear Iron(II)
 1,4,7-Trimethyl-1,4,7-triazacyclonane Complexes
;
_journal_name_full 'Inorganic Chemistry'
_journal_page_first 1979
_journal_page_last 1989
_journal_paper_doi 10.1021/ic990584+
_journal_volume 39
_journal_year 2000
_chemical_formula_sum 'C11 H23 F6 Fe N3 O7 S2'
_chemical_formula_weight 543.29
_chemical_name_systematic
; 
 ? 
;
_space_group_IT_number 14
_symmetry_cell_setting monoclinic
_symmetry_space_group_name_Hall '-P 2yn'
_symmetry_space_group_name_H-M 'P 1 21/n 1'
_atom_sites_solution_hydrogens geom
_atom_sites_solution_primary direct
_atom_sites_solution_secondary difmap
_audit_creation_method SHELXL-97
_cell_angle_alpha 90.00
_cell_angle_beta 94.02(2)
_cell_angle_gamma 90.00
_cell_formula_units_Z 4
_cell_length_a 11.253(3)
_cell_length_b 12.624(5)
_cell_length_c 14.683(5)
_cell_measurement_reflns_used 29
_cell_measurement_temperature 211(2)
_cell_measurement_theta_max 27.89
_cell_measurement_theta_min 11.57
_cell_volume 2080.7(12)
_computing_cell_refinement 'Siemens XSCANS'
_computing_data_collection 'Siemens XSCANS'
_computing_data_reduction 'Siemens SHELXTL'
_computing_molecular_graphics 'Siemens SHELXTL'
_computing_publication_material 'Siemens SHELXTL'
_computing_structure_refinement 'SHELXL-97 (Sheldrick, 1997)'
_computing_structure_solution 'SHELXS-97 (Sheldrick, 1990)'
_diffrn_ambient_temperature 211(2)
_diffrn_measured_fraction_theta_full 0.986
_diffrn_measured_fraction_theta_max 0.986
_diffrn_measurement_device_type 'Siemens P4-RA'
_diffrn_measurement_method '\w scans'
_diffrn_radiation_monochromator graphite
_diffrn_radiation_source 'rotating anode'
_diffrn_radiation_type CuK\a
_diffrn_radiation_wavelength 1.54178
_diffrn_reflns_av_R_equivalents 0.0608
_diffrn_reflns_av_sigmaI/netI 0.0467
_diffrn_reflns_limit_h_max 12
_diffrn_reflns_limit_h_min -1
_diffrn_reflns_limit_k_max 1
_diffrn_reflns_limit_k_min -13
_diffrn_reflns_limit_l_max 15
_diffrn_reflns_limit_l_min -15
_diffrn_reflns_number 3560
_diffrn_reflns_theta_full 56.79
_diffrn_reflns_theta_max 56.79
_diffrn_reflns_theta_min 4.62
_diffrn_standards_decay_% 16
_diffrn_standards_interval_count 97
_diffrn_standards_number 3
_exptl_absorpt_coefficient_mu 8.570
_exptl_absorpt_correction_T_max 0.0621
_exptl_absorpt_correction_T_min 0.0024
_exptl_absorpt_correction_type empirical
_exptl_absorpt_process_details 'XPREP psi scans'
_exptl_crystal_colour 'colorless         '
_exptl_crystal_density_diffrn 1.734
_exptl_crystal_description plate
_exptl_crystal_F_000 1112
_exptl_crystal_size_max 0.5
_exptl_crystal_size_mid 0.4
_exptl_crystal_size_min 0.2
_refine_diff_density_max 0.652
_refine_diff_density_min -0.444
_refine_diff_density_rms 0.126
_refine_ls_extinction_coef 0.0000(3)
_refine_ls_extinction_expression Fc^*^=kFc[1+0.001xFc^2^\l^3^/sin(2\q)]^-1/4^
_refine_ls_extinction_method SHELXL
_refine_ls_goodness_of_fit_ref 1.073
_refine_ls_hydrogen_treatment mixed
_refine_ls_matrix_type full
_refine_ls_number_parameters 280
_refine_ls_number_reflns 2741
_refine_ls_number_restraints 0
_refine_ls_restrained_S_all 1.073
_refine_ls_R_factor_all 0.0771
_refine_ls_R_factor_gt 0.0703
_refine_ls_shift/su_max 0.739
_refine_ls_shift/su_mean 0.003
_refine_ls_structure_factor_coef Fsqd
_refine_ls_weighting_details 'calc w=1/[\s^2^(Fo^2^)+(0.1224P)^2^+2.0809P] where P=(Fo^2^+2Fc^2^)/3'
_refine_ls_weighting_scheme calc
_refine_ls_wR_factor_gt 0.1776
_refine_ls_wR_factor_ref 0.1864
_reflns_number_gt 2408
_reflns_number_total 2741
_reflns_threshold_expression >2sigma(I)
_cod_data_source_file ic9905842B_4.cif
_cod_data_source_block db2125b
_cod_database_code 4327639

loop_
_symmetry_equiv_pos_as_xyz
'x, y, z'
'-x+1/2, y+1/2, -z+1/2'
'-x, -y, -z'
'x-1/2, -y-1/2, z-1/2'

loop_
_atom_site_label
_atom_site_type_symbol
_atom_site_fract_x
_atom_site_fract_y
_atom_site_fract_z
_atom_site_U_iso_or_equiv
_atom_site_adp_type
_atom_site_occupancy
_atom_site_symmetry_multiplicity
_atom_site_calc_flag
_atom_site_refinement_flags
Fe1 Fe 0.01941(7) 0.11850(7) 0.68236(5) 0.0530(4) Uani 1 1 d .
N1 N -0.0266(4) 0.0390(4) 0.8096(3) 0.0621(12) Uani 1 1 d .
N2 N 0.1957(5) 0.1208(4) 0.7582(4) 0.0669(14) Uani 1 1 d .
N3 N -0.0044(5) 0.2582(4) 0.7664(3) 0.0615(12) Uani 1 1 d .
C1 C 0.0867(7) -0.0075(7) 0.8461(6) 0.090(2) Uani 1 1 d .
H1A H 0.0791 -0.0253 0.9104 0.108 Uiso 1 1 calc R
H1B H 0.0989 -0.0740 0.8136 0.108 Uiso 1 1 calc R
C2 C 0.1903(6) 0.0559(9) 0.8406(6) 0.103(3) Uani 1 1 d .
H2A H 0.2600 0.0092 0.8451 0.123 Uiso 1 1 calc R
H2B H 0.1968 0.1031 0.8937 0.123 Uiso 1 1 calc R
C3 C 0.2105(6) 0.2343(7) 0.7818(6) 0.094(2) Uani 1 1 d .
H3A H 0.2755 0.2405 0.8295 0.113 Uiso 1 1 calc R
H3B H 0.2356 0.2716 0.7278 0.113 Uiso 1 1 calc R
C4 C 0.1092(7) 0.2878(6) 0.8124(6) 0.094(2) Uani 1 1 d .
H4A H 0.1206 0.3641 0.8046 0.112 Uiso 1 1 calc R
H4B H 0.1057 0.2742 0.8779 0.112 Uiso 1 1 calc R
C5 C -0.0936(9) 0.2232(7) 0.8312(5) 0.097(2) Uani 1 1 d .
H5A H -0.0959 0.2757 0.8802 0.117 Uiso 1 1 calc R
H5B H -0.1726 0.2216 0.7985 0.117 Uiso 1 1 calc R
C6 C -0.0697(8) 0.1220(6) 0.8709(5) 0.086(2) Uani 1 1 d .
H6A H -0.1429 0.0963 0.8959 0.104 Uiso 1 1 calc R
H6B H -0.0100 0.1309 0.9222 0.104 Uiso 1 1 calc R
C7 C -0.1178(7) -0.0430(6) 0.7941(5) 0.086(2) Uani 1 1 d .
H7A H -0.1917 -0.0108 0.7701 0.128 Uiso 1 1 calc R
H7B H -0.1305 -0.0782 0.8514 0.128 Uiso 1 1 calc R
H7C H -0.0917 -0.0944 0.7507 0.128 Uiso 1 1 calc R
C8 C 0.2943(6) 0.0878(6) 0.7022(5) 0.0784(19) Uani 1 1 d .
H8A H 0.2947 0.1325 0.6485 0.118 Uiso 1 1 calc R
H8B H 0.2827 0.0146 0.6835 0.118 Uiso 1 1 calc R
H8C H 0.3697 0.0946 0.7379 0.118 Uiso 1 1 calc R
C9 C -0.0543(6) 0.3491(5) 0.7149(5) 0.0721(17) Uani 1 1 d .
H9A H -0.1303 0.3294 0.6842 0.108 Uiso 1 1 calc R
H9B H 0.0001 0.3707 0.6700 0.108 Uiso 1 1 calc R
H9C H -0.0659 0.4074 0.7564 0.108 Uiso 1 1 calc R
C10 C 0.0758(7) 0.3498(8) 0.4469(6) 0.091(2) Uani 1 1 d .
C11 C -0.3847(6) 0.1082(6) 0.5903(5) 0.0765(19) Uani 1 1 d .
S1 S 0.14831(13) 0.23539(12) 0.49760(10) 0.0619(5) Uani 1 1 d .
S2 S -0.24386(12) 0.15606(12) 0.55284(9) 0.0576(5) Uani 1 1 d .
O1 O 0.0710(4) 0.2097(4) 0.5690(3) 0.0749(12) Uani 1 1 d .
O2 O 0.1466(5) 0.1600(4) 0.4269(4) 0.0979(16) Uani 1 1 d .
O3 O 0.2625(4) 0.2732(4) 0.5276(3) 0.0866(14) Uani 1 1 d .
O4 O -0.1625(4) 0.1273(3) 0.6291(3) 0.0645(11) Uani 1 1 d .
O5 O -0.2636(4) 0.2660(3) 0.5409(3) 0.0734(12) Uani 1 1 d .
O6 O -0.2285(4) 0.0973(4) 0.4721(3) 0.0757(12) Uani 1 1 d .
O7 O 0.0389(7) -0.0230(4) 0.6137(4) 0.0740(13) Uani 1 1 d .
H71 H -0.012(9) -0.037(8) 0.595(7) 0.10(4) Uiso 1 1 d .
H72 H 0.101(7) -0.032(6) 0.581(5) 0.08(2) Uiso 1 1 d .
F1 F 0.0882(7) 0.4297(5) 0.5078(5) 0.148(2) Uani 1 1 d .
F2 F -0.0350(4) 0.3380(6) 0.4278(5) 0.147(3) Uani 1 1 d .
F3 F 0.1278(4) 0.3822(5) 0.3743(4) 0.1177(19) Uani 1 1 d .
F4 F -0.3823(4) 0.0055(5) 0.6019(4) 0.1206(18) Uani 1 1 d .
F5 F -0.4053(4) 0.1510(6) 0.6695(3) 0.1211(19) Uani 1 1 d .
F6 F -0.4728(3) 0.1330(4) 0.5320(3) 0.1036(15) Uani 1 1 d .

loop_
_atom_site_aniso_label
_atom_site_aniso_U_11
_atom_site_aniso_U_22
_atom_site_aniso_U_33
_atom_site_aniso_U_23
_atom_site_aniso_U_13
_atom_site_aniso_U_12
Fe1 0.0565(6) 0.0593(6) 0.0430(6) -0.0037(4) 0.0026(4) 0.0011(4)
N1 0.068(3) 0.070(3) 0.049(3) 0.000(2) 0.006(2) 0.000(2)
N2 0.062(3) 0.081(4) 0.058(3) 0.000(2) -0.001(2) 0.004(2)
N3 0.073(3) 0.063(3) 0.049(3) -0.004(2) 0.005(2) -0.003(2)
C1 0.086(5) 0.097(5) 0.086(5) 0.029(4) 0.004(4) 0.018(4)
C2 0.065(4) 0.148(8) 0.092(5) 0.045(5) -0.008(4) 0.004(5)
C3 0.071(4) 0.106(6) 0.107(6) -0.044(5) 0.012(4) -0.024(4)
C4 0.091(5) 0.070(5) 0.114(6) -0.015(4) -0.032(5) 0.004(4)
C5 0.135(7) 0.088(6) 0.075(5) -0.011(4) 0.045(5) 0.002(5)
C6 0.098(5) 0.089(5) 0.076(5) 0.004(4) 0.033(4) 0.007(4)
C7 0.107(5) 0.083(5) 0.067(4) 0.001(4) 0.012(4) -0.029(4)
C8 0.062(4) 0.092(5) 0.082(4) -0.010(4) 0.006(3) 0.016(3)
C9 0.079(4) 0.070(4) 0.066(4) -0.009(3) -0.001(3) 0.011(3)
C10 0.083(5) 0.103(6) 0.087(5) 0.025(5) 0.010(4) -0.001(4)
C11 0.072(4) 0.094(6) 0.063(4) 0.012(4) -0.002(3) -0.009(4)
S1 0.0669(9) 0.0658(9) 0.0536(8) -0.0003(7) 0.0099(6) -0.0060(7)
S2 0.0588(8) 0.0676(10) 0.0464(8) 0.0007(6) 0.0030(6) 0.0000(6)
O1 0.077(3) 0.087(3) 0.063(2) 0.013(2) 0.020(2) 0.001(2)
O2 0.125(4) 0.087(3) 0.086(3) -0.026(3) 0.036(3) -0.018(3)
O3 0.073(3) 0.108(4) 0.077(3) 0.018(3) -0.002(2) -0.016(3)
O4 0.057(2) 0.077(3) 0.059(2) 0.0057(19) -0.0019(18) -0.0006(19)
O5 0.087(3) 0.065(3) 0.068(3) 0.005(2) -0.001(2) 0.004(2)
O6 0.080(3) 0.090(3) 0.057(2) -0.010(2) 0.001(2) 0.014(2)
O7 0.079(4) 0.076(3) 0.068(3) -0.017(2) 0.015(3) -0.003(3)
F1 0.184(6) 0.083(3) 0.176(6) -0.011(4) 0.008(5) 0.034(4)
F2 0.070(3) 0.198(6) 0.171(5) 0.100(5) -0.006(3) 0.004(3)
F3 0.100(3) 0.148(5) 0.106(4) 0.064(3) 0.015(3) -0.001(3)
F4 0.111(3) 0.114(4) 0.134(4) 0.046(3) -0.014(3) -0.039(3)
F5 0.085(3) 0.207(6) 0.074(3) -0.004(3) 0.027(2) -0.011(3)
F6 0.062(2) 0.156(4) 0.091(3) 0.031(3) -0.012(2) -0.008(2)

loop_
_atom_type_symbol
_atom_type_description
_atom_type_scat_dispersion_real
_atom_type_scat_dispersion_imag
_atom_type_scat_source
C C 0.0181 0.0091 'International Tables Vol C Tables 4.2.6.8 and 6.1.1.4'
H H 0.0000 0.0000 'International Tables Vol C Tables 4.2.6.8 and 6.1.1.4'
N N 0.0311 0.0180 'International Tables Vol C Tables 4.2.6.8 and 6.1.1.4'
O O 0.0492 0.0322 'International Tables Vol C Tables 4.2.6.8 and 6.1.1.4'
F F 0.0727 0.0534 'International Tables Vol C Tables 4.2.6.8 and 6.1.1.4'
S S 0.3331 0.5567 'International Tables Vol C Tables 4.2.6.8 and 6.1.1.4'
Fe Fe -1.1336 3.1974 'International Tables Vol C Tables 4.2.6.8 and 6.1.1.4'

loop_
_geom_angle_atom_site_label_1
_geom_angle_atom_site_label_2
_geom_angle_atom_site_label_3
_geom_angle
_geom_angle_site_symmetry_1
_geom_angle_site_symmetry_3
O7 Fe1 O1 92.4(2) . .
O7 Fe1 O4 89.9(2) . .
O1 Fe1 O4 89.56(17) . .
O7 Fe1 N3 174.4(2) . .
O1 Fe1 N3 93.19(18) . .
O4 Fe1 N3 90.71(18) . .
O7 Fe1 N2 97.8(3) . .
O1 Fe1 N2 95.87(19) . .
O4 Fe1 N2 170.40(18) . .
N3 Fe1 N2 81.11(19) . .
O7 Fe1 N1 93.4(2) . .
O1 Fe1 N1 173.56(19) . .
O4 Fe1 N1 93.30(17) . .
N3 Fe1 N1 81.02(19) . .
N2 Fe1 N1 80.53(18) . .
O7 Fe1 Fe1 32.44(16) . 3_556
O1 Fe1 Fe1 65.73(13) . 3_556
O4 Fe1 Fe1 72.44(12) . 3_556
N3 Fe1 Fe1 152.42(13) . 3_556
N2 Fe1 Fe1 117.03(14) . 3_556
N1 Fe1 Fe1 120.65(14) . 3_556
C7 N1 C1 110.8(6) . .
C7 N1 C6 109.7(5) . .
C1 N1 C6 111.8(6) . .
C7 N1 Fe1 113.1(4) . .
C1 N1 Fe1 103.9(4) . .
C6 N1 Fe1 107.3(4) . .
C2 N2 C3 111.0(7) . .
C2 N2 C8 112.1(6) . .
C3 N2 C8 109.0(6) . .
C2 N2 Fe1 108.7(4) . .
C3 N2 Fe1 102.3(4) . .
C8 N2 Fe1 113.3(4) . .
C4 N3 C9 109.4(5) . .
C4 N3 C5 112.8(6) . .
C9 N3 C5 108.0(6) . .
C4 N3 Fe1 109.4(4) . .
C9 N3 Fe1 113.6(4) . .
C5 N3 Fe1 103.6(4) . .
C2 C1 N1 116.6(7) . .
C1 C2 N2 116.3(6) . .
C4 C3 N2 116.9(6) . .
C3 C4 N3 115.5(7) . .
C6 C5 N3 114.2(7) . .
C5 C6 N1 116.5(6) . .
F2 C10 F3 110.1(7) . .
F2 C10 F1 106.9(8) . .
F3 C10 F1 105.8(8) . .
F2 C10 S1 114.2(6) . .
F3 C10 S1 111.8(6) . .
F1 C10 S1 107.7(6) . .
F6 C11 F4 109.3(6) . .
F6 C11 F5 108.0(6) . .
F4 C11 F5 107.1(6) . .
F6 C11 S2 111.2(5) . .
F4 C11 S2 111.0(6) . .
F5 C11 S2 110.0(5) . .
O2 S1 O3 115.0(4) . .
O2 S1 O1 113.9(3) . .
O3 S1 O1 115.5(3) . .
O2 S1 C10 104.8(4) . .
O3 S1 C10 103.6(4) . .
O1 S1 C10 101.6(3) . .
O5 S2 O6 115.9(3) . .
O5 S2 O4 115.4(3) . .
O6 S2 O4 114.1(3) . .
O5 S2 C11 103.3(3) . .
O6 S2 C11 103.8(3) . .
O4 S2 C11 101.6(3) . .
S1 O1 Fe1 153.6(3) . .
S2 O4 Fe1 146.6(3) . .
Fe1 O7 O6 129.5(3) . 3_556
Fe1 O7 O2 123.0(3) . 3_556
O6 O7 O2 107.0(2) 3_556 3_556

loop_
_geom_bond_atom_site_label_1
_geom_bond_atom_site_label_2
_geom_bond_distance
_geom_bond_site_symmetry_2
Fe1 O7 2.070(5) .
Fe1 O1 2.137(4) .
Fe1 O4 2.142(4) .
Fe1 N3 2.180(5) .
Fe1 N2 2.207(5) .
Fe1 N1 2.213(5) .
Fe1 Fe1 6.123(2) 3_556
N1 C7 1.464(9) .
N1 C1 1.471(8) .
N1 C6 1.485(9) .
N2 C2 1.466(9) .
N2 C3 1.481(9) .
N2 C8 1.486(9) .
N3 C4 1.453(8) .
N3 C9 1.464(8) .
N3 C5 1.497(9) .
C1 C2 1.421(11) .
C3 C4 1.424(11) .
C5 C6 1.422(11) .
C10 F2 1.267(9) .
C10 F3 1.318(9) .
C10 F1 1.348(11) .
C10 S1 1.794(9) .
C11 F6 1.302(8) .
C11 F4 1.308(9) .
C11 F5 1.316(9) .
C11 S2 1.817(7) .
S1 O2 1.407(5) .
S1 O3 1.412(5) .
S1 O1 1.446(4) .
S2 O5 1.415(5) .
S2 O6 1.419(5) .
S2 O4 1.442(4) .
O7 O6 2.720(8) 3_556
O7 O2 2.744(9) 3_556

loop_
_geom_torsion_atom_site_label_1
_geom_torsion_atom_site_label_2
_geom_torsion_atom_site_label_3
_geom_torsion_atom_site_label_4
_geom_torsion
N1 C1 C2 N2 -37.2(12)
C1 C2 N2 C3 122.7(9)
C2 N2 C3 C4 -73.3(9)
N2 C3 C4 N3 -38.2(12)
C3 C4 N3 C5 125.3(8)
C4 N3 C5 C6 -72.4(9)
N3 C5 C6 N1 -40.4(11)
C5 C6 N1 C1 125.0(8)
C6 N1 C1 C2 -74.2(9)
